data_2225764
loop_
_publ_author_name
'Nirmala, P. G.'
'Gowda, B. Thimme'
'Foro, Sabine'
'Fuess, Hartmut'

_publ_section_title
;
 <i>N</i>-(2,4-Dimethylphenyl)-2,4-dimethylbenzenesulfonamide
;
_journal_coeditor_code BQ2205
_journal_issue 5
_journal_name_full 'Acta Crystallographica Section E'
_journal_page_first o1059
_journal_paper_doi 10.1107/S1600536810012663
_journal_volume 66
_journal_year 2010
_chemical_formula_iupac 'C16 H19 N O2 S'
_chemical_formula_moiety 'C16 H19 N O2 S'
_chemical_formula_sum 'C16 H19 N O2 S'
_chemical_formula_weight 289.38
_chemical_name_systematic
;
<i>N</i>-(2,4-Dimethylphenyl)-2,4-dimethylbenzenesulfonamide
;
_space_group_IT_number 2
_symmetry_cell_setting triclinic
_symmetry_space_group_name_Hall '-P 1'
_symmetry_space_group_name_H-M 'P -1'
_atom_sites_solution_hydrogens geom
_atom_sites_solution_primary direct
_atom_sites_solution_secondary difmap
_audit_creation_method SHELXL97
_cell_angle_alpha 85.58(2)
_cell_angle_beta 88.97(2)
_cell_angle_gamma 84.430(10)
_cell_formula_units_Z 2
_cell_length_a 8.2250(10)
_cell_length_b 8.4230(10)
_cell_length_c 10.992(2)
_cell_measurement_reflns_used 25
_cell_measurement_temperature 299(2)
_cell_measurement_theta_max 18.76
_cell_measurement_theta_min 7.83
_cell_volume 755.62(19)
_computing_cell_refinement 'CAD-4-PC (Enraf--Nonius, 1996)'
_computing_data_collection 'CAD-4-PC (Enraf--Nonius, 1996)'
_computing_data_reduction 'REDU4 (Stoe & Cie, 1987)'
_computing_molecular_graphics 'PLATON (Spek, 2009)'
_computing_publication_material 'SHELXL97 (Sheldrick, 2008)'
_computing_structure_refinement 'SHELXL97 (Sheldrick, 2008)'
_computing_structure_solution 'SHELXS97 (Sheldrick, 2008)'
_diffrn_ambient_temperature 299(2)
_diffrn_measured_fraction_theta_full 0.998
_diffrn_measured_fraction_theta_max 0.998
_diffrn_measurement_device_type 'Enraf--Nonius CAD-4'
_diffrn_measurement_method \w/2\q
_diffrn_radiation_monochromator graphite
_diffrn_radiation_source 'fine-focus sealed tube'
_diffrn_radiation_type CuK\a
_diffrn_radiation_wavelength 1.54180
_diffrn_reflns_av_R_equivalents 0.0264
_diffrn_reflns_av_sigmaI/netI 0.0159
_diffrn_reflns_limit_h_max 9
_diffrn_reflns_limit_h_min -9
_diffrn_reflns_limit_k_max 10
_diffrn_reflns_limit_k_min -10
_diffrn_reflns_limit_l_max 1
_diffrn_reflns_limit_l_min -13
_diffrn_reflns_number 2899
_diffrn_reflns_theta_full 67.13
_diffrn_reflns_theta_max 67.13
_diffrn_reflns_theta_min 4.03
_diffrn_standards_decay_% 1.5
_diffrn_standards_interval_time 120
_diffrn_standards_number 3
_exptl_absorpt_coefficient_mu 1.906
_exptl_absorpt_correction_T_max 0.6472
_exptl_absorpt_correction_T_min 0.5160
_exptl_absorpt_correction_type psi-scan
_exptl_absorpt_process_details '(North <i>et al.</i>,  1968)'
_exptl_crystal_colour brown
_exptl_crystal_density_diffrn 1.272
_exptl_crystal_density_method 'not measured'
_exptl_crystal_description prism
_exptl_crystal_F_000 308
_exptl_crystal_size_max 0.40
_exptl_crystal_size_mid 0.38
_exptl_crystal_size_min 0.25
_refine_diff_density_max 0.476
_refine_diff_density_min -0.500
_refine_ls_extinction_method none
_refine_ls_goodness_of_fit_ref 1.356
_refine_ls_hydrogen_treatment mixed
_refine_ls_matrix_type full
_refine_ls_number_parameters 188
_refine_ls_number_reflns 2689
_refine_ls_number_restraints 1
_refine_ls_restrained_S_all 1.356
_refine_ls_R_factor_all 0.0745
_refine_ls_R_factor_gt 0.0579
_refine_ls_shift/su_max 0.002
_refine_ls_shift/su_mean 0.000
_refine_ls_structure_factor_coef Fsqd
_refine_ls_weighting_details 'calc w = 1/[\s^2^(Fo^2^)+(0.2000P)^2^] where P=(Fo^2^+2Fc^2^)/3'
_refine_ls_weighting_scheme calc
_refine_ls_wR_factor_gt 0.2288
_refine_ls_wR_factor_ref 0.2819
_reflns_number_gt 2419
_reflns_number_total 2689
_reflns_threshold_expression I>2\s(I)
_cod_data_source_file bq2205.cif
_cod_data_source_block I
_cod_database_code 2225764
_cod_database_fobs_code 2225764

loop_
_symmetry_equiv_pos_as_xyz
'x, y, z'
'-x, -y, -z'

loop_
_atom_site_type_symbol
_atom_site_label
_atom_site_fract_x
_atom_site_fract_y
_atom_site_fract_z
_atom_site_U_iso_or_equiv
_atom_site_adp_type
_atom_site_calc_flag
_atom_site_refinement_flags
_atom_site_occupancy
_atom_site_disorder_assembly
_atom_site_disorder_group
C C1 0.4299(4) 0.5647(3) 0.7203(3) 0.0402(7) Uani d . 1 . .
C C2 0.3552(4) 0.6498(4) 0.6195(3) 0.0452(8) Uani d . 1 . .
C C3 0.4587(5) 0.7247(5) 0.5349(3) 0.0558(9) Uani d . 1 . .
H H3 0.4125 0.7809 0.4658 0.067 Uiso calc R 1 . .
C C4 0.6233(5) 0.7190(5) 0.5491(3) 0.0544(9) Uani d . 1 . .
C C5 0.6937(5) 0.6310(5) 0.6489(3) 0.0555(9) Uani d . 1 . .
H H5 0.8064 0.6230 0.6586 0.067 Uiso calc R 1 . .
C C6 0.5975(4) 0.5549(4) 0.7343(3) 0.0482(8) Uani d . 1 . .
H H6 0.6455 0.4965 0.8019 0.058 Uiso calc R 1 . .
C C7 0.1553(3) 0.7468(3) 0.9002(2) 0.0349(7) Uani d . 1 . .
C C8 0.2064(4) 0.8968(3) 0.8660(3) 0.0376(7) Uani d . 1 . .
C C9 0.0873(4) 1.0200(4) 0.8323(3) 0.0440(7) Uani d . 1 . .
H H9 0.1186 1.1217 0.8109 0.053 Uiso calc R 1 . .
C C10 -0.0762(4) 0.9960(4) 0.8295(3) 0.0466(8) Uani d . 1 . .
C C11 -0.1231(4) 0.8477(4) 0.8650(3) 0.0507(8) Uani d . 1 . .
H H11 -0.2332 0.8310 0.8649 0.061 Uiso calc R 1 . .
C C12 -0.0100(4) 0.7242(4) 0.9006(3) 0.0462(8) Uani d . 1 . .
H H12 -0.0436 0.6243 0.9253 0.055 Uiso calc R 1 . .
C C13 0.1763(5) 0.6667(6) 0.5928(4) 0.0643(10) Uani d . 1 . .
H H13A 0.1163 0.7044 0.6623 0.077 Uiso calc R 1 . .
H H13B 0.1430 0.5648 0.5755 0.077 Uiso calc R 1 . .
H H13C 0.1549 0.7419 0.5235 0.077 Uiso calc R 1 . .
C C14 0.7272(7) 0.8078(6) 0.4575(4) 0.0820(14) Uani d . 1 . .
H H14A 0.6587 0.8646 0.3956 0.098 Uiso calc R 1 . .
H H14B 0.8048 0.7329 0.4206 0.098 Uiso calc R 1 . .
H H14C 0.7843 0.8823 0.4981 0.098 Uiso calc R 1 . .
C C15 0.3816(4) 0.9290(4) 0.8660(3) 0.0517(9) Uani d . 1 . .
H H15A 0.4333 0.8978 0.7913 0.062 Uiso calc R 1 . .
H H15B 0.4356 0.8689 0.9339 0.062 Uiso calc R 1 . .
H H15C 0.3887 1.0411 0.8725 0.062 Uiso calc R 1 . .
C C16 -0.1989(5) 1.1362(5) 0.7893(4) 0.0717(12) Uani d . 1 . .
H H16A -0.1420 1.2219 0.7519 0.086 Uiso calc R 1 . .
H H16B -0.2595 1.1723 0.8591 0.086 Uiso calc R 1 . .
H H16C -0.2726 1.1029 0.7317 0.086 Uiso calc R 1 . .
N N1 0.2700(3) 0.6121(3) 0.9369(2) 0.0397(7) Uani d D 1 . .
H H1N 0.363(3) 0.632(4) 0.966(3) 0.048 Uiso d D 1 . .
O O1 0.4329(3) 0.3611(3) 0.9106(2) 0.0548(7) Uani d . 1 . .
O O2 0.1751(3) 0.4227(3) 0.7989(2) 0.0556(7) Uani d . 1 . .
S S1 0.32074(8) 0.47490(7) 0.84308(6) 0.0403(4) Uani d . 1 . .

loop_
_atom_site_aniso_label
_atom_site_aniso_U_11
_atom_site_aniso_U_22
_atom_site_aniso_U_33
_atom_site_aniso_U_12
_atom_site_aniso_U_13
_atom_site_aniso_U_23
C1 0.0449(16) 0.0342(15) 0.0406(15) 0.0018(12) 0.0016(12) -0.0038(12)
C2 0.0482(17) 0.0451(17) 0.0413(16) 0.0014(13) -0.0062(13) -0.0042(13)
C3 0.068(2) 0.059(2) 0.0377(16) 0.0034(17) -0.0005(15) 0.0034(14)
C4 0.059(2) 0.059(2) 0.0459(17) -0.0082(16) 0.0117(15) -0.0051(15)
C5 0.0485(18) 0.063(2) 0.055(2) -0.0048(16) 0.0004(15) -0.0073(17)
C6 0.0426(16) 0.054(2) 0.0461(17) 0.0023(13) -0.0020(13) -0.0024(14)
C7 0.0395(14) 0.0278(13) 0.0361(14) 0.0007(10) -0.0008(11) 0.0006(10)
C8 0.0445(16) 0.0305(14) 0.0379(14) -0.0048(11) -0.0019(11) -0.0021(11)
C9 0.0565(18) 0.0344(15) 0.0394(15) -0.0006(13) -0.0021(13) 0.0030(12)
C10 0.0490(17) 0.0496(18) 0.0382(15) 0.0114(14) -0.0028(13) -0.0039(13)
C11 0.0373(15) 0.060(2) 0.0546(19) -0.0009(14) 0.0004(13) -0.0073(15)
C12 0.0450(17) 0.0396(16) 0.0548(18) -0.0091(13) 0.0068(14) -0.0035(13)
C13 0.051(2) 0.083(3) 0.057(2) 0.0006(18) -0.0143(16) 0.0042(19)
C14 0.093(3) 0.085(3) 0.068(3) -0.021(3) 0.028(2) 0.003(2)
C15 0.0484(18) 0.0418(18) 0.066(2) -0.0129(14) -0.0079(15) 0.0005(15)
C16 0.066(2) 0.071(3) 0.069(2) 0.027(2) -0.0035(19) 0.011(2)
N1 0.0447(14) 0.0315(13) 0.0412(13) 0.0011(11) -0.0033(10) 0.0035(10)
O1 0.0646(15) 0.0334(12) 0.0617(15) 0.0110(11) -0.0033(12) 0.0080(10)
O2 0.0544(14) 0.0451(13) 0.0700(16) -0.0142(11) -0.0020(11) -0.0086(11)
S1 0.0460(6) 0.0271(6) 0.0469(6) -0.0010(3) -0.0018(4) 0.0014(3)

loop_
_atom_type_symbol
_atom_type_description
_atom_type_scat_dispersion_real
_atom_type_scat_dispersion_imag
_atom_type_scat_source
C C 0.0181 0.0091 'International Tables Vol C Tables 4.2.6.8 and 6.1.1.4'
H H 0.0000 0.0000 'International Tables Vol C Tables 4.2.6.8 and 6.1.1.4'
N N 0.0311 0.0180 'International Tables Vol C Tables 4.2.6.8 and 6.1.1.4'
O O 0.0492 0.0322 'International Tables Vol C Tables 4.2.6.8 and 6.1.1.4'
S S 0.3331 0.5567 'International Tables Vol C Tables 4.2.6.8 and 6.1.1.4'

loop_
_geom_angle_atom_site_label_1
_geom_angle_atom_site_label_2
_geom_angle_atom_site_label_3
_geom_angle_site_symmetry_1
_geom_angle_site_symmetry_3
_geom_angle
_geom_angle_publ_flag
C6 C1 C2 . . 121.0(3) ?
C6 C1 S1 . . 115.3(2) ?
C2 C1 S1 . . 123.6(2) ?
C1 C2 C3 . . 116.4(3) ?
C1 C2 C13 . . 126.0(3) ?
C3 C2 C13 . . 117.6(3) ?
C4 C3 C2 . . 123.2(3) ?
C4 C3 H3 . . 118.4 ?
C2 C3 H3 . . 118.4 ?
C3 C4 C5 . . 118.8(3) ?
C3 C4 C14 . . 120.7(4) ?
C5 C4 C14 . . 120.5(4) ?
C6 C5 C4 . . 120.2(3) ?
C6 C5 H5 . . 119.9 ?
C4 C5 H5 . . 119.9 ?
C5 C6 C1 . . 120.4(3) ?
C5 C6 H6 . . 119.8 ?
C1 C6 H6 . . 119.8 ?
C12 C7 C8 . . 120.2(3) ?
C12 C7 N1 . . 118.3(3) ?
C8 C7 N1 . . 121.5(3) ?
C9 C8 C7 . . 117.7(3) ?
C9 C8 C15 . . 119.7(3) ?
C7 C8 C15 . . 122.6(3) ?
C10 C9 C8 . . 122.0(3) ?
C10 C9 H9 . . 119.0 ?
C8 C9 H9 . . 119.0 ?
C11 C10 C9 . . 119.0(3) ?
C11 C10 C16 . . 122.1(3) ?
C9 C10 C16 . . 118.9(3) ?
C12 C11 C10 . . 120.7(3) ?
C12 C11 H11 . . 119.6 ?
C10 C11 H11 . . 119.6 ?
C11 C12 C7 . . 120.4(3) ?
C11 C12 H12 . . 119.8 ?
C7 C12 H12 . . 119.8 ?
C2 C13 H13A . . 109.5 ?
C2 C13 H13B . . 109.5 ?
H13A C13 H13B . . 109.5 ?
C2 C13 H13C . . 109.5 ?
H13A C13 H13C . . 109.5 ?
H13B C13 H13C . . 109.5 ?
C4 C14 H14A . . 109.5 ?
C4 C14 H14B . . 109.5 ?
H14A C14 H14B . . 109.5 ?
C4 C14 H14C . . 109.5 ?
H14A C14 H14C . . 109.5 ?
H14B C14 H14C . . 109.5 ?
C8 C15 H15A . . 109.5 ?
C8 C15 H15B . . 109.5 ?
H15A C15 H15B . . 109.5 ?
C8 C15 H15C . . 109.5 ?
H15A C15 H15C . . 109.5 ?
H15B C15 H15C . . 109.5 ?
C10 C16 H16A . . 109.5 ?
C10 C16 H16B . . 109.5 ?
H16A C16 H16B . . 109.5 ?
C10 C16 H16C . . 109.5 ?
H16A C16 H16C . . 109.5 ?
H16B C16 H16C . . 109.5 ?
C7 N1 S1 . . 120.14(19) ?
C7 N1 H1N . . 118(3) ?
S1 N1 H1N . . 103(2) ?
O2 S1 O1 . . 118.85(15) ?
O2 S1 N1 . . 108.21(14) ?
O1 S1 N1 . . 104.49(13) ?
O2 S1 C1 . . 109.49(15) ?
O1 S1 C1 . . 107.90(14) ?
N1 S1 C1 . . 107.29(13) ?

loop_
_geom_bond_atom_site_label_1
_geom_bond_atom_site_label_2
_geom_bond_site_symmetry_2
_geom_bond_distance
_geom_bond_publ_flag
C1 C6 . 1.384(4) ?
C1 C2 . 1.391(4) ?
C1 S1 . 1.769(3) ?
C2 C3 . 1.404(5) ?
C2 C13 . 1.497(5) ?
C3 C4 . 1.362(6) ?
C3 H3 . 0.9300 ?
C4 C5 . 1.380(5) ?
C4 C14 . 1.510(5) ?
C5 C6 . 1.378(5) ?
C5 H5 . 0.9300 ?
C6 H6 . 0.9300 ?
C7 C12 . 1.390(4) ?
C7 C8 . 1.392(4) ?
C7 N1 . 1.441(3) ?
C8 C9 . 1.389(4) ?
C8 C15 . 1.492(4) ?
C9 C10 . 1.380(5) ?
C9 H9 . 0.9300 ?
C10 C11 . 1.369(5) ?
C10 C16 . 1.520(4) ?
C11 C12 . 1.365(5) ?
C11 H11 . 0.9300 ?
C12 H12 . 0.9300 ?
C13 H13A . 0.9600 ?
C13 H13B . 0.9600 ?
C13 H13C . 0.9600 ?
C14 H14A . 0.9600 ?
C14 H14B . 0.9600 ?
C14 H14C . 0.9600 ?
C15 H15A . 0.9600 ?
C15 H15B . 0.9600 ?
C15 H15C . 0.9600 ?
C16 H16A . 0.9600 ?
C16 H16B . 0.9600 ?
C16 H16C . 0.9600 ?
N1 S1 . 1.627(3) ?
N1 H1N . 0.869(19) ?
O1 S1 . 1.436(2) ?
O2 S1 . 1.421(3) ?

loop_
_geom_hbond_atom_site_label_D
_geom_hbond_atom_site_label_H
_geom_hbond_atom_site_label_A
_geom_hbond_site_symmetry_A
_geom_hbond_distance_DH
_geom_hbond_distance_HA
_geom_hbond_distance_DA
_geom_hbond_angle_DHA
N1 H1N O1 2_667 0.869(19) 2.19(2) 3.024(4) 161(3)

loop_
_geom_torsion_atom_site_label_1
_geom_torsion_atom_site_label_2
_geom_torsion_atom_site_label_3
_geom_torsion_atom_site_label_4
_geom_torsion_site_symmetry_1
_geom_torsion_site_symmetry_2
_geom_torsion_site_symmetry_3
_geom_torsion_site_symmetry_4
_geom_torsion
_geom_torsion_publ_flag
C6 C1 C2 C3 . . . . -0.4(5) ?
S1 C1 C2 C3 . . . . 174.9(2) ?
C6 C1 C2 C13 . . . . 178.8(3) ?
S1 C1 C2 C13 . . . . -5.9(5) ?
C1 C2 C3 C4 . . . . -1.1(5) ?
C13 C2 C3 C4 . . . . 179.6(4) ?
C2 C3 C4 C5 . . . . 2.4(6) ?
C2 C3 C4 C14 . . . . -177.4(3) ?
C3 C4 C5 C6 . . . . -2.1(6) ?
C14 C4 C5 C6 . . . . 177.7(4) ?
C4 C5 C6 C1 . . . . 0.6(5) ?
C2 C1 C6 C5 . . . . 0.7(5) ?
S1 C1 C6 C5 . . . . -175.0(2) ?
C12 C7 C8 C9 . . . . -0.4(4) ?
N1 C7 C8 C9 . . . . -179.8(2) ?
C12 C7 C8 C15 . . . . 178.9(3) ?
N1 C7 C8 C15 . . . . -0.6(4) ?
C7 C8 C9 C10 . . . . -1.5(4) ?
C15 C8 C9 C10 . . . . 179.2(3) ?
C8 C9 C10 C11 . . . . 2.3(5) ?
C8 C9 C10 C16 . . . . -178.9(3) ?
C9 C10 C11 C12 . . . . -1.2(5) ?
C16 C10 C11 C12 . . . . -180.0(3) ?
C10 C11 C12 C7 . . . . -0.6(5) ?
C8 C7 C12 C11 . . . . 1.5(5) ?
N1 C7 C12 C11 . . . . -179.1(3) ?
C12 C7 N1 S1 . . . . 77.6(3) ?
C8 C7 N1 S1 . . . . -103.0(3) ?
C7 N1 S1 O2 . . . . -51.5(3) ?
C7 N1 S1 O1 . . . . -179.1(2) ?
C7 N1 S1 C1 . . . . 66.5(2) ?
C6 C1 S1 O2 . . . . -151.7(3) ?
C2 C1 S1 O2 . . . . 32.7(3) ?
C6 C1 S1 O1 . . . . -21.0(3) ?
C2 C1 S1 O1 . . . . 163.4(3) ?
C6 C1 S1 N1 . . . . 91.0(3) ?
C2 C1 S1 N1 . . . . -84.5(3) ?

loop_
_cod_related_entry_id
_cod_related_entry_database
_cod_related_entry_code
1 ChemSpider 834974
